data_1514398
loop_
_publ_author_name
'Lionetti, Davide'
'Day, Michael W.'
'Agapie, Theodor'

_publ_section_title
;
 Metal-Templated Ligand Architectures for Trinuclear Chemistry: Tricopper
 Complexes and Their O2 Reactivity.
;
_journal_issue 2
_journal_name_full 'Chemical science (Royal Society of Chemistry : 2010)'
_journal_page_first 785
_journal_page_last 790
_journal_paper_doi 10.1039/C2SC21758A
_journal_volume 4
_journal_year 2013
_chemical_formula_moiety 'C75 H81 Cu3 N16 O3 Y'
_chemical_formula_sum 'C75 H81 Cu3 N16 O3 Y'
_chemical_formula_weight 1534.09
_chemical_name_systematic
;
?
;
_space_group_IT_number 2
_symmetry_cell_setting triclinic
_symmetry_space_group_name_Hall '-P 1'
_symmetry_space_group_name_H-M 'P -1'
_atom_sites_solution_hydrogens geom
_atom_sites_solution_primary direct
_atom_sites_solution_secondary difmap
_audit_creation_method SHELXL-97
_cell_angle_alpha 75.534(2)
_cell_angle_beta 71.127(2)
_cell_angle_gamma 74.087(2)
_cell_formula_units_Z 2
_cell_length_a 14.2953(5)
_cell_length_b 18.3037(7)
_cell_length_c 20.8565(8)
_cell_measurement_reflns_used 9751
_cell_measurement_temperature 100(2)
_cell_measurement_theta_max 24.61
_cell_measurement_theta_min 2.33
_cell_volume 4887.5(3)
_computing_cell_refinement 'Bruker SAINT-Plus v7.68A'
_computing_data_collection 'Bruker APEX2 v2009.7-0'
_computing_data_reduction 'Bruker SAINT-Plus v7.68A'
_computing_molecular_graphics 'Bruker XP v5.1'
_computing_publication_material 'Bruker XCIF 2008'
_computing_structure_refinement 'SHELXL-97 (Sheldrick, 2008)'
_computing_structure_solution 'SHELXS-97 (Sheldrick, 2008)'
_diffrn_ambient_temperature 100(2)
_diffrn_measured_fraction_theta_full 0.987
_diffrn_measured_fraction_theta_max 0.987
_diffrn_measurement_device_type 'Bruker KAPPA APEX II'
_diffrn_measurement_method '\w scans; 14 settings'
_diffrn_radiation_monochromator graphite
_diffrn_radiation_source 'fine-focus sealed tube'
_diffrn_radiation_type MoK\a
_diffrn_radiation_wavelength 0.71073
_diffrn_reflns_av_R_equivalents 0.0637
_diffrn_reflns_av_sigmaI/netI 0.0558
_diffrn_reflns_limit_h_max 17
_diffrn_reflns_limit_h_min -17
_diffrn_reflns_limit_k_max 23
_diffrn_reflns_limit_k_min -22
_diffrn_reflns_limit_l_max 26
_diffrn_reflns_limit_l_min -26
_diffrn_reflns_number 135224
_diffrn_reflns_theta_full 26.58
_diffrn_reflns_theta_max 26.58
_diffrn_reflns_theta_min 2.09
_exptl_absorpt_coefficient_mu 1.275
_exptl_absorpt_correction_T_max 0.7454
_exptl_absorpt_correction_T_min 0.6174
_exptl_absorpt_correction_type multi-scan
_exptl_absorpt_process_details 'SADABS v2009/1, Bruker-AXS, Madison, WI'
_exptl_crystal_colour Yellow
_exptl_crystal_density_diffrn 1.042
_exptl_crystal_density_method 'not measured'
_exptl_crystal_description Blade
_exptl_crystal_F_000 1586
_exptl_crystal_size_max 0.40
_exptl_crystal_size_mid 0.36
_exptl_crystal_size_min 0.12
_platon_squeeze_details
;
;
_refine_diff_density_max 1.514
_refine_diff_density_min -1.134
_refine_diff_density_rms 0.098
_refine_ls_extinction_method none
_refine_ls_goodness_of_fit_ref 3.264
_refine_ls_hydrogen_treatment Riding
_refine_ls_matrix_type 'Full matrix'
_refine_ls_number_parameters 893
_refine_ls_number_reflns 20138
_refine_ls_number_restraints 13
_refine_ls_restrained_S_all 3.270
_refine_ls_R_factor_all 0.1002
_refine_ls_R_factor_gt 0.0700
_refine_ls_shift/su_max 0.000
_refine_ls_shift/su_mean 0.000
_refine_ls_structure_factor_coef Fsqd
_refine_ls_weighting_details w=1/s^2^(Fo^2^)
_refine_ls_weighting_scheme sigma
_refine_ls_wR_factor_gt 0.0973
_refine_ls_wR_factor_ref 0.0983
_reflns_number_gt 13445
_reflns_number_total 20138
_reflns_threshold_expression >2sigma(I)
_cod_data_source_file c2sc21758a.txt
_cod_data_source_block ddl06
_cod_depositor_comments
;
The following automatic conversions were performed:

'_symmetry_cell_setting' value 'Triclinic' changed to 'triclinic'
according to
/usr/data/users/saulius/automatic-downloads/retrospective/RSC/lib/dictionaries/cif_core.dic
dictionary named 'cif_core.dic' version 2.4.2 from
2011-04-26.

'_refine_ls_weighting_scheme' value 'Sigma' changed to
'sigma' according to
/usr/data/users/saulius/automatic-downloads/retrospective/RSC/lib/dictionaries/cif_core.dic
dictionary named 'cif_core.dic' version 2.4.2 from 2011-04-26.

Automatic conversion script
Id: cif_fix_values 2281 2013-09-26 08:29:07Z andrius 

The following automatic conversions were performed:

'_atom_sites_solution_primary' value 'Direct methods' was changed to
'direct'.

'_atom_sites_solution_secondary' value 'Difference Fourier map' was
changed to 'difmap'.

'_atom_sites_solution_hydrogens' value 'Geometric positions' was
changed to 'geom'.

Automatic conversion script
Id: cif_fix_values 6452 2018-10-05 10:23:21Z andrius 
;
_cod_original_sg_symbol_H-M P-1
_cod_database_code 1514398

loop_
_symmetry_equiv_pos_as_xyz
'x, y, z'
'-x, -y, -z'

loop_
_atom_site_label
_atom_site_type_symbol
_atom_site_fract_x
_atom_site_fract_y
_atom_site_fract_z
_atom_site_U_iso_or_equiv
_atom_site_adp_type
_atom_site_occupancy
_atom_site_symmetry_multiplicity
_atom_site_calc_flag
_atom_site_refinement_flags
_atom_site_disorder_assembly
_atom_site_disorder_group
Y1 Y 0.26210(3) -0.01248(3) 0.33818(2) 0.03010(13) Uani 1 1 d . . .
Cu1 Cu 0.31344(5) 0.18395(4) -0.02365(3) 0.0531(2) Uani 1 1 d . . .
Cu2 Cu -0.19481(5) 0.29364(4) 0.33814(3) 0.0600(2) Uani 1 1 d . . .
Cu3 Cu 0.43367(4) 0.35818(3) 0.29085(3) 0.04673(19) Uani 1 1 d . . .
O1 O 0.2706(2) 0.02138(15) 0.22859(13) 0.0289(7) Uani 1 1 d . . .
O2 O 0.1229(2) 0.07354(17) 0.35840(14) 0.0336(8) Uani 1 1 d . . .
O3 O 0.3402(2) 0.08086(16) 0.32481(13) 0.0326(8) Uani 1 1 d . . .
N1 N 0.1744(3) -0.0963(2) 0.31356(18) 0.0366(10) Uani 1 1 d . . .
N2 N 0.2091(3) -0.0165(2) 0.46355(17) 0.0378(10) Uani 1 1 d . . .
N3 N 0.4456(3) -0.0696(2) 0.3055(2) 0.0445(11) Uani 1 1 d . . .
N4 N 0.2992(3) -0.1536(2) 0.4067(2) 0.0464(11) Uani 1 1 d . . .
N5 N 0.3371(2) 0.1665(2) 0.07857(16) 0.0301(9) Uani 1 1 d . . .
N6 N 0.2739(3) 0.2953(2) -0.00957(19) 0.0473(12) Uani 1 1 d . . .
N7 N 0.4635(3) 0.1328(2) -0.04209(19) 0.0511(12) Uani 1 1 d . . .
N8 N 0.2417(4) 0.1381(3) -0.0577(2) 0.0599(14) Uani 1 1 d . A .
N9 N -0.0517(3) 0.2242(2) 0.28437(19) 0.0473(12) Uani 1 1 d . . .
N10 N -0.1463(3) 0.3779(2) 0.2546(2) 0.0703(16) Uani 1 1 d . . .
N11 N -0.2465(3) 0.2058(2) 0.32971(17) 0.0424(11) Uani 1 1 d . . .
N12 N -0.2469(3) 0.3448(2) 0.4117(3) 0.0569(15) Uani 1 1 d . . .
N13 N 0.3191(2) 0.28627(19) 0.31926(18) 0.0319(10) Uani 1 1 d . . .
N14 N 0.4118(3) 0.3331(2) 0.3943(2) 0.0467(11) Uani 1 1 d . . .
N15 N 0.3243(3) 0.4348(2) 0.2487(2) 0.0498(12) Uani 1 1 d . . .
N16 N 0.5608(3) 0.3689(2) 0.2260(2) 0.0549(13) Uani 1 1 d . . .
C1 C 0.1664(4) -0.1679(2) 0.3642(2) 0.0464(14) Uani 1 1 d . . .
H1A H 0.1455 -0.2040 0.3458 0.056 Uiso 1 1 calc R . .
H1B H 0.1141 -0.1562 0.4071 0.056 Uiso 1 1 calc R . .
C2 C 0.2652(4) -0.2052(3) 0.3799(3) 0.0537(15) Uani 1 1 d . . .
H2A H 0.2580 -0.2530 0.4143 0.064 Uiso 1 1 calc R . .
H2B H 0.3166 -0.2194 0.3375 0.064 Uiso 1 1 calc R . .
C3 C 0.2527(4) -0.0865(3) 0.5047(2) 0.0567(16) Uani 1 1 d . . .
H3A H 0.2151 -0.0883 0.5539 0.068 Uiso 1 1 calc R . .
H3B H 0.3242 -0.0871 0.4996 0.068 Uiso 1 1 calc R . .
C4 C 0.2465(4) -0.1543(3) 0.4805(2) 0.0590(16) Uani 1 1 d . . .
H4A H 0.2768 -0.2021 0.5078 0.071 Uiso 1 1 calc R . .
H4B H 0.1746 -0.1548 0.4885 0.071 Uiso 1 1 calc R . .
C5 C 0.4738(4) -0.1539(3) 0.3221(3) 0.0543(15) Uani 1 1 d . . .
H5A H 0.5469 -0.1706 0.3189 0.065 Uiso 1 1 calc R . .
H5B H 0.4594 -0.1776 0.2895 0.065 Uiso 1 1 calc R . .
C6 C 0.4110(4) -0.1789(3) 0.3960(3) 0.0639(18) Uani 1 1 d . . .
H6A H 0.4282 -0.2359 0.4080 0.077 Uiso 1 1 calc R . .
H6B H 0.4303 -0.1577 0.4279 0.077 Uiso 1 1 calc R . .
C7 C 0.1320(3) -0.0812(2) 0.2647(2) 0.0366(13) Uani 1 1 d . . .
H7 H 0.0970 -0.1178 0.2634 0.044 Uiso 1 1 calc R . .
C8 C 0.1332(3) -0.0125(2) 0.2111(2) 0.0314(12) Uani 1 1 d . . .
C9 C 0.0643(3) 0.0037(3) 0.1723(2) 0.0440(14) Uani 1 1 d . . .
H9 H 0.0217 -0.0314 0.1805 0.053 Uiso 1 1 calc R . .
C10 C 0.0559(4) 0.0682(3) 0.1229(2) 0.0475(14) Uani 1 1 d . . .
C11 C 0.1195(3) 0.1178(3) 0.1119(2) 0.0438(14) Uani 1 1 d . . .
H11 H 0.1138 0.1634 0.0784 0.053 Uiso 1 1 calc R . .
C12 C 0.1901(3) 0.1044(2) 0.1470(2) 0.0314(12) Uani 1 1 d . . .
C13 C 0.2002(3) 0.0368(3) 0.1969(2) 0.0297(11) Uani 1 1 d . . .
C14 C -0.0223(4) 0.0852(3) 0.0843(3) 0.079(2) Uani 1 1 d . . .
H14A H 0.0012 0.0531 0.0486 0.118 Uiso 1 1 calc R . .
H14B H -0.0332 0.1398 0.0629 0.118 Uiso 1 1 calc R . .
H14C H -0.0859 0.0736 0.1163 0.118 Uiso 1 1 calc R . .
C15 C 0.2479(3) 0.1637(2) 0.1400(2) 0.0357(13) Uani 1 1 d . . .
H15A H 0.2712 0.1537 0.1818 0.043 Uiso 1 1 calc R . .
H15B H 0.2015 0.2150 0.1380 0.043 Uiso 1 1 calc R . .
C16 C 0.3730(3) 0.2381(2) 0.0722(2) 0.0388(13) Uani 1 1 d . . .
H16A H 0.4436 0.2334 0.0429 0.047 Uiso 1 1 calc R . .
H16B H 0.3716 0.2446 0.1182 0.047 Uiso 1 1 calc R . .
C17 C 0.3065(3) 0.3078(3) 0.0408(2) 0.0369(13) Uani 1 1 d . . .
C18 C 0.2804(3) 0.3781(3) 0.0622(2) 0.0424(13) Uani 1 1 d . . .
H18 H 0.3039 0.3836 0.0981 0.051 Uiso 1 1 calc R . .
C19 C 0.2203(4) 0.4401(3) 0.0316(3) 0.0509(15) Uani 1 1 d . . .
H19 H 0.2037 0.4891 0.0450 0.061 Uiso 1 1 calc R . .
C20 C 0.1854(4) 0.4300(3) -0.0174(3) 0.0636(19) Uani 1 1 d . . .
H20 H 0.1421 0.4719 -0.0380 0.076 Uiso 1 1 calc R . .
C21 C 0.2119(4) 0.3595(4) -0.0382(3) 0.0670(19) Uani 1 1 d . . .
H21 H 0.1868 0.3545 -0.0735 0.080 Uiso 1 1 calc R . .
C22 C 0.4174(3) 0.0994(3) 0.0834(2) 0.0385(13) Uani 1 1 d . . .
H22A H 0.3893 0.0522 0.0974 0.046 Uiso 1 1 calc R . .
H22B H 0.4486 0.1007 0.1189 0.046 Uiso 1 1 calc R . .
C23 C 0.4981(3) 0.0969(2) 0.0139(2) 0.0358(12) Uani 1 1 d . . .
C24 C 0.5966(4) 0.0613(3) 0.0084(3) 0.0454(14) Uani 1 1 d . . .
H24 H 0.6174 0.0368 0.0489 0.054 Uiso 1 1 calc R . .
C25 C 0.6672(4) 0.0606(3) -0.0557(3) 0.0651(17) Uani 1 1 d . . .
H25 H 0.7361 0.0352 -0.0605 0.078 Uiso 1 1 calc R . .
C26 C 0.6314(4) 0.0986(3) -0.1116(3) 0.0699(19) Uani 1 1 d . . .
H26 H 0.6776 0.1008 -0.1562 0.084 Uiso 1 1 calc R . .
C27 C 0.5341(4) 0.1327(3) -0.1056(2) 0.0536(15) Uani 1 1 d . . .
H27 H 0.5131 0.1574 -0.1460 0.064 Uiso 1 1 calc R . .
C28 C 0.1971(5) 0.1118(5) -0.0778(4) 0.097(3) Uani 1 1 d D . .
C29A C 0.1244(14) 0.1262(13) -0.1251(10) 0.161(9) Uani 0.40 1 d PDU A 1
H29A H 0.0573 0.1545 -0.1031 0.242 Uiso 0.40 1 calc PR A 1
H29B H 0.1188 0.0766 -0.1316 0.242 Uiso 0.40 1 calc PR A 1
H29C H 0.1522 0.1566 -0.1699 0.242 Uiso 0.40 1 calc PR A 1
C29B C 0.1439(7) 0.0578(5) -0.0898(5) 0.075(3) Uani 0.60 1 d PDU A 2
H29D H 0.0771 0.0860 -0.0951 0.113 Uiso 0.60 1 calc PR A 2
H29E H 0.1361 0.0153 -0.0504 0.113 Uiso 0.60 1 calc PR A 2
H29F H 0.1840 0.0369 -0.1317 0.113 Uiso 0.60 1 calc PR A 2
C30 C 0.1551(3) 0.0385(3) 0.4939(2) 0.0365(13) Uani 1 1 d . . .
H30 H 0.1467 0.0298 0.5421 0.044 Uiso 1 1 calc R . .
C31 C 0.1034(3) 0.1142(3) 0.4644(2) 0.0390(13) Uani 1 1 d . . .
C32 C 0.0646(3) 0.1735(3) 0.5010(3) 0.0532(16) Uani 1 1 d . . .
H32 H 0.0700 0.1639 0.5467 0.064 Uiso 1 1 calc R . .
C33 C 0.0168(4) 0.2487(3) 0.4742(3) 0.0580(18) Uani 1 1 d . . .
C34 C 0.0095(3) 0.2612(3) 0.4081(3) 0.0502(15) Uani 1 1 d . . .
H34 H -0.0214 0.3111 0.3887 0.060 Uiso 1 1 calc R . .
C35 C 0.0445(3) 0.2052(3) 0.3698(2) 0.0346(12) Uani 1 1 d . . .
C36 C 0.0927(3) 0.1285(3) 0.3938(2) 0.0357(13) Uani 1 1 d . . .
C37 C -0.0181(4) 0.3100(3) 0.5141(3) 0.093(2) Uani 1 1 d . . .
H37A H -0.0900 0.3135 0.5382 0.139 Uiso 1 1 calc R . .
H37B H -0.0083 0.3591 0.4834 0.139 Uiso 1 1 calc R . .
H37C H 0.0206 0.2990 0.5479 0.139 Uiso 1 1 calc R . .
C38 C 0.0458(3) 0.2246(3) 0.2952(2) 0.0491(15) Uani 1 1 d . . .
H38A H 0.0617 0.2764 0.2755 0.059 Uiso 1 1 calc R . .
H38B H 0.1001 0.1869 0.2700 0.059 Uiso 1 1 calc R . .
C39 C -0.0516(4) 0.2609(3) 0.2118(2) 0.0592(17) Uani 1 1 d . . .
H39A H 0.0148 0.2422 0.1802 0.071 Uiso 1 1 calc R . .
H39B H -0.1044 0.2464 0.1994 0.071 Uiso 1 1 calc R . .
C40 C -0.0710(4) 0.3456(3) 0.2043(3) 0.0590(17) Uani 1 1 d . . .
C41 C -0.0169(4) 0.3923(3) 0.1474(3) 0.0667(19) Uani 1 1 d . . .
H41 H 0.0342 0.3703 0.1111 0.080 Uiso 1 1 calc R . .
C42 C -0.0407(4) 0.4716(3) 0.1463(3) 0.0668(19) Uani 1 1 d . . .
H42 H -0.0040 0.5044 0.1097 0.080 Uiso 1 1 calc R . .
C43 C -0.1143(4) 0.5014(3) 0.1962(3) 0.078(2) Uani 1 1 d . . .
H43 H -0.1305 0.5554 0.1957 0.093 Uiso 1 1 calc R . .
C44 C -0.1690(4) 0.4520(3) 0.2508(3) 0.084(2) Uani 1 1 d . . .
H44 H -0.2237 0.4741 0.2853 0.101 Uiso 1 1 calc R . .
C45 C -0.0671(3) 0.1445(3) 0.2982(2) 0.0485(15) Uani 1 1 d . . .
H45A H -0.0443 0.1150 0.3392 0.058 Uiso 1 1 calc R . .
H45B H -0.0255 0.1189 0.2585 0.058 Uiso 1 1 calc R . .
C46 C -0.1788(4) 0.1434(3) 0.3108(2) 0.0433(14) Uani 1 1 d . . .
C47 C -0.2025(4) 0.0789(3) 0.3055(2) 0.0486(15) Uani 1 1 d . . .
H47 H -0.1509 0.0368 0.2899 0.058 Uiso 1 1 calc R . .
C48 C -0.3044(4) 0.0754(4) 0.3235(3) 0.0620(17) Uani 1 1 d . . .
H48 H -0.3248 0.0307 0.3220 0.074 Uiso 1 1 calc R . .
C49 C -0.3740(5) 0.1404(5) 0.3436(3) 0.078(2) Uani 1 1 d . . .
H49 H -0.4441 0.1406 0.3563 0.094 Uiso 1 1 calc R . .
C50 C -0.3446(4) 0.2033(4) 0.3456(2) 0.0576(17) Uani 1 1 d . . .
H50 H -0.3946 0.2474 0.3587 0.069 Uiso 1 1 calc R . .
C51 C -0.2846(5) 0.3870(3) 0.4450(3) 0.0551(17) Uani 1 1 d . . .
C52 C -0.3354(5) 0.4463(4) 0.4880(3) 0.115(3) Uani 1 1 d . . .
H52A H -0.2847 0.4662 0.4970 0.173 Uiso 1 1 calc R . .
H52B H -0.3777 0.4237 0.5318 0.173 Uiso 1 1 calc R . .
H52C H -0.3778 0.4885 0.4641 0.173 Uiso 1 1 calc R . .
C53 C 0.5183(4) -0.0317(3) 0.2715(3) 0.0542(16) Uani 1 1 d . . .
H53 H 0.5851 -0.0616 0.2587 0.065 Uiso 1 1 calc R . .
C54 C 0.5057(3) 0.0515(3) 0.2519(2) 0.0372(12) Uani 1 1 d . . .
C55 C 0.5902(4) 0.0777(4) 0.2041(3) 0.0569(16) Uani 1 1 d . . .
H55 H 0.6504 0.0416 0.1880 0.068 Uiso 1 1 calc R . .
C56 C 0.5857(4) 0.1551(4) 0.1808(2) 0.0531(16) Uani 1 1 d . . .
C57 C 0.4986(3) 0.2064(3) 0.2043(2) 0.0421(13) Uani 1 1 d . . .
H57 H 0.4959 0.2600 0.1880 0.051 Uiso 1 1 calc R . .
C58 C 0.4144(3) 0.1828(3) 0.2510(2) 0.0336(12) Uani 1 1 d . . .
C59 C 0.4193(3) 0.1033(3) 0.2766(2) 0.0333(12) Uani 1 1 d . . .
C60 C 0.6796(4) 0.1825(3) 0.1319(3) 0.082(2) Uani 1 1 d . . .
H60A H 0.6631 0.2386 0.1176 0.123 Uiso 1 1 calc R . .
H60B H 0.7031 0.1576 0.0913 0.123 Uiso 1 1 calc R . .
H60C H 0.7330 0.1687 0.1554 0.123 Uiso 1 1 calc R . .
C61 C 0.3196(3) 0.2400(2) 0.2705(2) 0.0298(11) Uani 1 1 d . . .
H61A H 0.2631 0.2126 0.2913 0.036 Uiso 1 1 calc R . .
H61B H 0.3072 0.2754 0.2283 0.036 Uiso 1 1 calc R . .
C62 C 0.3263(3) 0.2393(2) 0.3861(2) 0.0347(12) Uani 1 1 d . . .
H62A H 0.3768 0.1907 0.3787 0.042 Uiso 1 1 calc R . .
H62B H 0.2601 0.2255 0.4118 0.042 Uiso 1 1 calc R . .
C63 C 0.3559(3) 0.2795(2) 0.4292(2) 0.0356(12) Uani 1 1 d . . .
C64 C 0.3330(4) 0.2607(3) 0.5004(2) 0.0498(14) Uani 1 1 d . . .
H64 H 0.2924 0.2238 0.5243 0.060 Uiso 1 1 calc R . .
C65 C 0.3680(5) 0.2944(3) 0.5359(3) 0.0616(17) Uani 1 1 d . . .
H65 H 0.3514 0.2819 0.5848 0.074 Uiso 1 1 calc R . .
C66 C 0.4269(5) 0.3462(3) 0.5015(3) 0.0652(18) Uani 1 1 d . . .
H66 H 0.4540 0.3685 0.5261 0.078 Uiso 1 1 calc R . .
C67 C 0.4478(4) 0.3669(3) 0.4305(3) 0.0549(16) Uani 1 1 d . . .
H67 H 0.4871 0.4048 0.4069 0.066 Uiso 1 1 calc R . .
C68 C 0.2247(3) 0.3479(3) 0.3305(2) 0.0438(14) Uani 1 1 d . . .
H68A H 0.2135 0.3664 0.3736 0.053 Uiso 1 1 calc R . .
H68B H 0.1658 0.3266 0.3349 0.053 Uiso 1 1 calc R . .
C69 C 0.2348(4) 0.4148(3) 0.2698(2) 0.0453(14) Uani 1 1 d . . .
C70 C 0.1573(4) 0.4523(3) 0.2417(3) 0.0629(17) Uani 1 1 d . . .
H70 H 0.0940 0.4371 0.2591 0.075 Uiso 1 1 calc R . .
C71 C 0.1728(4) 0.5147(3) 0.1857(3) 0.0732(19) Uani 1 1 d . . .
H71 H 0.1205 0.5411 0.1643 0.088 Uiso 1 1 calc R . .
C72 C 0.2639(5) 0.5360(3) 0.1632(3) 0.084(2) Uani 1 1 d . . .
H72 H 0.2763 0.5776 0.1260 0.100 Uiso 1 1 calc R . .
C73 C 0.3382(4) 0.4951(3) 0.1963(3) 0.0638(18) Uani 1 1 d . . .
H73 H 0.4014 0.5103 0.1813 0.077 Uiso 1 1 calc R . .
C74 C 0.6264(4) 0.3923(3) 0.1881(3) 0.0698(19) Uani 1 1 d . . .
C75 C 0.7080(4) 0.4258(4) 0.1367(3) 0.140(3) Uani 1 1 d . . .
H75A H 0.6803 0.4653 0.1024 0.210 Uiso 1 1 calc R . .
H75B H 0.7586 0.3852 0.1140 0.210 Uiso 1 1 calc R . .
H75C H 0.7397 0.4492 0.1593 0.210 Uiso 1 1 calc R . .

loop_
_atom_site_aniso_label
_atom_site_aniso_U_11
_atom_site_aniso_U_22
_atom_site_aniso_U_33
_atom_site_aniso_U_23
_atom_site_aniso_U_13
_atom_site_aniso_U_12
Y1 0.0298(3) 0.0347(3) 0.0178(2) 0.0059(2) -0.0075(2) -0.0023(2)
Cu1 0.0542(5) 0.0768(5) 0.0262(3) 0.0122(3) -0.0120(3) -0.0283(4)
Cu2 0.0312(4) 0.0529(4) 0.0540(4) 0.0250(3) 0.0081(3) 0.0033(3)
Cu3 0.0345(4) 0.0490(4) 0.0507(4) 0.0172(3) -0.0137(3) -0.0204(3)
O1 0.0213(18) 0.0427(19) 0.0159(15) 0.0049(13) -0.0031(14) -0.0077(14)
O2 0.037(2) 0.0350(19) 0.0177(16) 0.0012(14) 0.0008(14) -0.0044(15)
O3 0.0296(19) 0.047(2) 0.0195(16) 0.0018(14) -0.0119(15) -0.0068(15)
N1 0.036(3) 0.041(2) 0.025(2) 0.0099(18) -0.0056(19) -0.0142(19)
N2 0.045(3) 0.041(3) 0.020(2) 0.0103(19) -0.0050(19) -0.016(2)
N3 0.041(3) 0.051(3) 0.045(3) -0.013(2) -0.032(2) 0.015(2)
N4 0.069(3) 0.030(2) 0.045(3) 0.005(2) -0.037(2) -0.003(2)
N5 0.022(2) 0.042(2) 0.0155(19) 0.0057(17) 0.0013(17) -0.0066(19)
N6 0.037(3) 0.070(3) 0.029(2) 0.017(2) -0.010(2) -0.024(2)
N7 0.076(3) 0.053(3) 0.021(2) 0.009(2) -0.005(2) -0.033(2)
N8 0.069(4) 0.060(3) 0.047(3) -0.002(2) -0.015(3) -0.016(3)
N9 0.036(3) 0.046(3) 0.039(2) 0.020(2) -0.007(2) -0.005(2)
N10 0.045(3) 0.043(3) 0.071(3) 0.029(3) 0.010(3) 0.006(2)
N11 0.022(3) 0.051(3) 0.027(2) 0.0170(19) 0.0002(19) 0.005(2)
N12 0.029(3) 0.031(3) 0.085(4) 0.000(3) 0.004(3) 0.000(2)
N13 0.024(2) 0.031(2) 0.036(2) 0.0130(18) -0.0134(19) -0.0091(18)
N14 0.046(3) 0.041(3) 0.057(3) 0.003(2) -0.029(2) -0.011(2)
N15 0.037(3) 0.044(3) 0.058(3) 0.025(2) -0.016(2) -0.018(2)
N16 0.035(3) 0.065(3) 0.058(3) 0.018(2) -0.016(2) -0.021(2)
C1 0.073(4) 0.027(3) 0.038(3) 0.009(2) -0.021(3) -0.014(3)
C2 0.075(4) 0.033(3) 0.056(4) 0.012(3) -0.037(3) -0.012(3)
C3 0.099(5) 0.043(3) 0.026(3) 0.015(2) -0.027(3) -0.020(3)
C4 0.094(5) 0.048(3) 0.031(3) 0.020(3) -0.029(3) -0.019(3)
C5 0.061(4) 0.042(3) 0.064(4) -0.016(3) -0.039(3) 0.013(3)
C6 0.105(5) 0.022(3) 0.079(4) -0.013(3) -0.067(4) 0.016(3)
C7 0.024(3) 0.041(3) 0.033(3) 0.002(2) 0.003(2) -0.011(2)
C8 0.020(3) 0.045(3) 0.023(3) 0.002(2) -0.005(2) -0.004(2)
C9 0.029(3) 0.058(3) 0.045(3) 0.006(3) -0.014(3) -0.018(3)
C10 0.037(3) 0.066(4) 0.038(3) 0.016(3) -0.024(3) -0.015(3)
C11 0.035(3) 0.059(3) 0.029(3) 0.015(2) -0.007(2) -0.020(3)
C12 0.016(3) 0.045(3) 0.025(3) 0.010(2) -0.007(2) -0.007(2)
C13 0.018(3) 0.050(3) 0.018(2) 0.002(2) -0.003(2) -0.013(2)
C14 0.067(4) 0.090(5) 0.085(5) 0.038(4) -0.048(4) -0.042(4)
C15 0.021(3) 0.053(3) 0.018(2) 0.015(2) -0.002(2) -0.007(2)
C16 0.029(3) 0.052(3) 0.026(3) 0.011(2) -0.008(2) -0.010(2)
C17 0.022(3) 0.055(4) 0.024(3) 0.008(2) 0.001(2) -0.016(3)
C18 0.034(3) 0.048(3) 0.034(3) 0.008(3) -0.002(2) -0.013(3)
C19 0.045(4) 0.051(4) 0.045(3) 0.011(3) -0.006(3) -0.016(3)
C20 0.055(4) 0.036(4) 0.071(4) 0.027(3) -0.010(3) -0.007(3)
C21 0.050(4) 0.102(5) 0.036(3) 0.033(3) -0.022(3) -0.024(4)
C22 0.030(3) 0.056(3) 0.021(3) 0.005(2) 0.001(2) -0.015(3)
C23 0.030(3) 0.034(3) 0.038(3) -0.002(2) -0.001(2) -0.013(2)
C24 0.044(4) 0.034(3) 0.048(3) -0.003(2) -0.007(3) -0.003(3)
C25 0.047(4) 0.077(4) 0.044(4) 0.001(3) 0.002(3) 0.002(3)
C26 0.046(4) 0.067(4) 0.060(4) -0.006(3) 0.023(3) -0.004(3)
C27 0.077(5) 0.041(3) 0.029(3) -0.004(2) 0.003(3) -0.014(3)
C28 0.082(6) 0.133(7) 0.096(6) -0.056(5) -0.011(5) -0.038(5)
C29A 0.164(10) 0.159(10) 0.165(10) -0.025(5) -0.046(5) -0.044(5)
C29B 0.076(5) 0.076(5) 0.092(5) -0.026(4) -0.025(4) -0.033(4)
C30 0.031(3) 0.050(3) 0.024(3) -0.001(2) 0.002(2) -0.020(3)
C31 0.027(3) 0.056(3) 0.034(3) -0.012(3) 0.012(2) -0.029(3)
C32 0.027(3) 0.083(5) 0.053(4) -0.041(3) 0.022(3) -0.031(3)
C33 0.018(3) 0.044(4) 0.102(5) -0.044(4) 0.027(3) -0.014(3)
C34 0.019(3) 0.064(4) 0.061(4) -0.008(3) 0.005(3) -0.019(3)
C35 0.017(3) 0.030(3) 0.043(3) -0.003(2) 0.007(2) -0.004(2)
C36 0.018(3) 0.051(3) 0.032(3) 0.004(3) 0.003(2) -0.020(2)
C37 0.053(4) 0.080(5) 0.139(6) -0.049(5) 0.014(4) -0.025(4)
C38 0.015(3) 0.046(3) 0.064(4) 0.023(3) -0.005(3) -0.007(2)
C39 0.027(3) 0.075(4) 0.046(3) 0.026(3) -0.001(3) -0.008(3)
C40 0.036(4) 0.055(4) 0.056(4) 0.029(3) -0.009(3) -0.001(3)
C41 0.031(3) 0.095(5) 0.049(3) 0.038(3) -0.009(3) -0.021(3)
C42 0.043(4) 0.073(4) 0.058(4) 0.040(3) -0.017(3) -0.012(3)
C43 0.057(4) 0.063(4) 0.082(5) 0.037(4) -0.016(4) -0.011(3)
C44 0.063(4) 0.059(4) 0.078(5) 0.031(3) -0.001(3) 0.011(3)
C45 0.028(3) 0.057(4) 0.049(3) 0.014(3) -0.016(3) -0.007(3)
C46 0.026(3) 0.070(4) 0.019(3) 0.025(3) -0.009(2) -0.012(3)
C47 0.040(4) 0.081(4) 0.021(3) 0.001(3) -0.012(3) -0.012(3)
C48 0.033(4) 0.120(6) 0.039(3) -0.005(3) -0.017(3) -0.025(4)
C49 0.028(4) 0.148(7) 0.053(4) -0.013(4) -0.010(3) -0.016(5)
C50 0.027(4) 0.097(5) 0.035(3) 0.003(3) -0.010(3) -0.002(3)
C51 0.055(5) 0.030(4) 0.080(5) 0.003(3) -0.023(4) -0.014(3)
C52 0.142(7) 0.093(6) 0.132(7) -0.005(5) -0.066(6) -0.037(5)
C53 0.027(3) 0.098(5) 0.044(3) -0.025(3) -0.023(3) 0.001(3)
C54 0.022(3) 0.053(3) 0.036(3) -0.014(3) -0.013(2) 0.005(3)
C55 0.020(3) 0.099(5) 0.045(3) -0.020(3) -0.006(3) 0.002(3)
C56 0.034(4) 0.089(5) 0.036(3) 0.001(3) -0.008(3) -0.026(3)
C57 0.020(3) 0.066(4) 0.034(3) 0.002(3) -0.007(2) -0.009(3)
C58 0.028(3) 0.052(3) 0.019(2) 0.004(2) -0.007(2) -0.014(2)
C59 0.014(3) 0.063(3) 0.022(3) -0.003(2) -0.007(2) -0.008(2)
C60 0.033(4) 0.120(5) 0.075(4) -0.003(4) -0.001(3) -0.020(4)
C61 0.024(3) 0.040(3) 0.024(2) 0.006(2) -0.010(2) -0.009(2)
C62 0.030(3) 0.040(3) 0.029(3) 0.011(2) -0.007(2) -0.017(2)
C63 0.040(3) 0.028(3) 0.040(3) 0.002(2) -0.018(3) -0.008(2)
C64 0.064(4) 0.045(3) 0.037(3) -0.002(3) -0.019(3) -0.005(3)
C65 0.103(5) 0.034(3) 0.051(4) -0.008(3) -0.038(4) 0.002(3)
C66 0.096(5) 0.044(4) 0.073(5) -0.023(3) -0.063(4) 0.016(3)
C67 0.058(4) 0.031(3) 0.088(5) -0.010(3) -0.041(4) -0.003(3)
C68 0.028(3) 0.050(3) 0.047(3) 0.016(3) -0.013(2) -0.016(3)
C69 0.034(3) 0.043(3) 0.053(3) 0.014(3) -0.023(3) -0.006(3)
C70 0.042(4) 0.055(4) 0.080(4) 0.012(3) -0.024(3) -0.004(3)
C71 0.059(4) 0.060(4) 0.081(5) 0.020(3) -0.031(4) 0.004(3)
C72 0.062(5) 0.066(4) 0.082(5) 0.035(3) -0.006(4) -0.009(4)
C73 0.044(4) 0.054(4) 0.068(4) 0.026(3) -0.011(3) -0.008(3)
C74 0.037(4) 0.087(5) 0.074(4) 0.027(4) -0.020(3) -0.027(3)
C75 0.057(5) 0.217(9) 0.113(6) 0.065(6) -0.006(4) -0.085(5)

loop_
_atom_type_symbol
_atom_type_description
_atom_type_scat_dispersion_real
_atom_type_scat_dispersion_imag
_atom_type_scat_source
C C 0.0033 0.0016 'International Tables Vol C Tables 4.2.6.8 and 6.1.1.4'
H H 0.0000 0.0000 'International Tables Vol C Tables 4.2.6.8 and 6.1.1.4'
N N 0.0061 0.0033 'International Tables Vol C Tables 4.2.6.8 and 6.1.1.4'
O O 0.0106 0.0060 'International Tables Vol C Tables 4.2.6.8 and 6.1.1.4'
Cu Cu 0.3201 1.2651 'International Tables Vol C Tables 4.2.6.8 and 6.1.1.4'
Y Y -2.7962 3.5667 'International Tables Vol C Tables 4.2.6.8 and 6.1.1.4'

loop_
_geom_angle_atom_site_label_1
_geom_angle_atom_site_label_2
_geom_angle_atom_site_label_3
_geom_angle
_geom_angle_publ_flag
O2 Y1 O1 88.32(10) yes
O2 Y1 O3 86.36(11) yes
O1 Y1 O3 87.34(10) yes
O2 Y1 N2 74.32(12) yes
O1 Y1 N2 162.51(12) yes
O3 Y1 N2 89.40(11) yes
O2 Y1 N1 90.48(12) yes
O1 Y1 N1 73.69(10) yes
O3 Y1 N1 160.86(10) yes
N2 Y1 N1 107.92(11) yes
O2 Y1 N3 159.82(12) yes
O1 Y1 N3 88.25(11) yes
O3 Y1 N3 73.62(12) yes
N2 Y1 N3 107.29(12) yes
N1 Y1 N3 107.58(13) yes
O2 Y1 N4 127.24(12) yes
O1 Y1 N4 126.81(12) yes
O3 Y1 N4 127.32(12) yes
N2 Y1 N4 67.89(13) yes
N1 Y1 N4 68.70(12) yes
N3 Y1 N4 69.55(14) yes
N8 Cu1 N6 124.88(19) yes
N8 Cu1 N7 112.93(19) yes
N6 Cu1 N7 117.00(15) yes
N8 Cu1 N5 132.12(16) yes
N6 Cu1 N5 80.62(14) yes
N7 Cu1 N5 78.45(14) yes
N12 Cu2 N11 124.02(17) yes
N12 Cu2 N10 104.10(19) yes
N11 Cu2 N10 123.16(18) yes
N12 Cu2 N9 140.18(18) yes
N11 Cu2 N9 80.36(16) yes
N10 Cu2 N9 80.58(15) yes
N16 Cu3 N14 123.83(17) yes
N16 Cu3 N15 106.40(15) yes
N14 Cu3 N15 120.52(16) yes
N16 Cu3 N13 139.89(17) yes
N14 Cu3 N13 80.62(15) yes
N15 Cu3 N13 80.06(13) yes
C13 O1 Y1 130.5(2) ?
C36 O2 Y1 132.2(3) ?
C59 O3 Y1 132.4(3) ?
C7 N1 C1 119.3(4) ?
C7 N1 Y1 126.7(3) ?
C1 N1 Y1 113.9(3) ?
C30 N2 C3 117.9(4) ?
C30 N2 Y1 125.7(3) ?
C3 N2 Y1 116.1(3) ?
C53 N3 C5 117.9(4) ?
C53 N3 Y1 126.0(3) ?
C5 N3 Y1 116.0(3) ?
C2 N4 C6 108.8(4) ?
C2 N4 C4 110.5(4) ?
C6 N4 C4 110.7(4) ?
C2 N4 Y1 109.7(2) ?
C6 N4 Y1 107.9(3) ?
C4 N4 Y1 109.3(3) ?
C22 N5 C15 112.5(3) ?
C22 N5 C16 110.5(3) ?
C15 N5 C16 107.5(3) ?
C22 N5 Cu1 106.9(3) ?
C15 N5 Cu1 118.4(2) ?
C16 N5 Cu1 100.4(2) ?
C17 N6 C21 114.5(5) ?
C17 N6 Cu1 114.3(3) ?
C21 N6 Cu1 130.9(4) ?
C23 N7 C27 116.6(4) ?
C23 N7 Cu1 116.8(3) ?
C27 N7 Cu1 126.6(4) ?
C28 N8 Cu1 178.6(6) ?
C38 N9 C45 110.7(3) ?
C38 N9 C39 109.0(3) ?
C45 N9 C39 109.9(4) ?
C38 N9 Cu2 120.9(3) ?
C45 N9 Cu2 106.5(3) ?
C39 N9 Cu2 99.0(3) ?
C44 N10 C40 119.9(4) ?
C44 N10 Cu2 128.2(4) ?
C40 N10 Cu2 111.1(3) ?
C46 N11 C50 117.1(5) ?
C46 N11 Cu2 117.8(4) ?
C50 N11 Cu2 125.0(4) ?
C51 N12 Cu2 164.9(5) ?
C62 N13 C61 112.4(3) ?
C62 N13 C68 108.4(3) ?
C61 N13 C68 110.7(3) ?
C62 N13 Cu3 104.9(2) ?
C61 N13 Cu3 119.8(2) ?
C68 N13 Cu3 99.6(2) ?
C67 N14 C63 118.7(4) ?
C67 N14 Cu3 125.1(3) ?
C63 N14 Cu3 116.3(3) ?
C69 N15 C73 117.9(4) ?
C69 N15 Cu3 114.5(3) ?
C73 N15 Cu3 126.9(3) ?
C74 N16 Cu3 164.3(5) ?
N1 C1 C2 110.7(4) ?
N4 C2 C1 111.3(4) ?
N2 C3 C4 108.7(4) ?
N4 C4 C3 112.4(4) ?
N3 C5 C6 107.4(4) ?
N4 C6 C5 114.3(4) ?
N1 C7 C8 125.4(4) ?
C9 C8 C13 119.4(4) ?
C9 C8 C7 117.4(4) ?
C13 C8 C7 123.2(4) ?
C8 C9 C10 122.3(4) ?
C9 C10 C11 117.3(4) ?
C9 C10 C14 120.6(4) ?
C11 C10 C14 122.1(4) ?
C12 C11 C10 123.3(4) ?
C11 C12 C13 119.2(4) ?
C11 C12 C15 121.4(4) ?
C13 C12 C15 118.9(4) ?
O1 C13 C8 121.7(4) ?
O1 C13 C12 119.9(4) ?
C8 C13 C12 118.3(4) ?
C12 C15 N5 115.0(4) ?
N5 C16 C17 110.4(4) ?
N6 C17 C18 123.3(4) ?
N6 C17 C16 114.6(5) ?
C18 C17 C16 122.2(4) ?
C17 C18 C19 120.0(5) ?
C20 C19 C18 118.7(6) ?
C19 C20 C21 120.6(5) ?
C20 C21 N6 122.8(5) ?
N5 C22 C23 110.5(3) ?
C24 C23 N7 122.4(4) ?
C24 C23 C22 122.8(4) ?
N7 C23 C22 114.8(4) ?
C23 C24 C25 120.8(5) ?
C26 C25 C24 116.0(5) ?
C25 C26 C27 122.6(5) ?
C26 C27 N7 121.6(5) ?
N8 C28 C29B 164.2(9) ?
N8 C28 C29A 146.2(12) ?
C29B C28 C29A 49.4(8) ?
N2 C30 C31 128.3(4) ?
C32 C31 C30 121.1(5) ?
C32 C31 C36 118.3(5) ?
C30 C31 C36 120.5(4) ?
C33 C32 C31 123.5(5) ?
C32 C33 C34 117.2(5) ?
C32 C33 C37 120.9(6) ?
C34 C33 C37 121.8(6) ?
C35 C34 C33 122.2(5) ?
C34 C35 C36 123.4(5) ?
C34 C35 C38 119.7(4) ?
C36 C35 C38 116.5(4) ?
O2 C36 C35 123.7(4) ?
O2 C36 C31 120.9(4) ?
C35 C36 C31 115.3(5) ?
N9 C38 C35 113.0(3) ?
C40 C39 N9 109.9(4) ?
N10 C40 C41 120.6(5) ?
N10 C40 C39 116.5(4) ?
C41 C40 C39 123.0(5) ?
C40 C41 C42 117.9(5) ?
C43 C42 C41 120.0(5) ?
C42 C43 C44 119.6(6) ?
N10 C44 C43 121.8(6) ?
N9 C45 C46 111.4(4) ?
N11 C46 C47 124.3(5) ?
N11 C46 C45 116.7(5) ?
C47 C46 C45 118.9(5) ?
C46 C47 C48 118.7(5) ?
C47 C48 C49 116.4(6) ?
C50 C49 C48 121.5(6) ?
C49 C50 N11 121.9(6) ?
N12 C51 C52 178.0(7) ?
N3 C53 C54 125.9(5) ?
C59 C54 C55 120.3(5) ?
C59 C54 C53 124.5(4) ?
C55 C54 C53 115.3(5) ?
C54 C55 C56 120.2(5) ?
C57 C56 C55 119.3(5) ?
C57 C56 C60 121.4(5) ?
C55 C56 C60 119.3(5) ?
C56 C57 C58 122.2(5) ?
C57 C58 C59 118.9(4) ?
C57 C58 C61 120.0(4) ?
C59 C58 C61 121.1(4) ?
C54 C59 O3 122.0(4) ?
C54 C59 C58 119.2(4) ?
O3 C59 C58 118.9(4) ?
C58 C61 N13 114.5(3) ?
N13 C62 C63 113.2(3) ?
N14 C63 C64 120.7(5) ?
N14 C63 C62 116.2(4) ?
C64 C63 C62 123.0(4) ?
C65 C64 C63 120.5(5) ?
C64 C65 C66 119.4(5) ?
C65 C66 C67 120.5(5) ?
N14 C67 C66 120.2(5) ?
N13 C68 C69 109.4(4) ?
N15 C69 C70 123.2(4) ?
N15 C69 C68 114.4(4) ?
C70 C69 C68 122.3(4) ?
C69 C70 C71 118.7(5) ?
C72 C71 C70 119.0(5) ?
C71 C72 C73 118.2(5) ?
N15 C73 C72 122.9(5) ?
N16 C74 C75 176.9(6) ?

loop_
_geom_bond_atom_site_label_1
_geom_bond_atom_site_label_2
_geom_bond_distance
_geom_bond_publ_flag
Y1 O2 2.165(3) yes
Y1 O1 2.186(3) yes
Y1 O3 2.202(3) yes
Y1 N2 2.464(4) yes
Y1 N1 2.460(4) yes
Y1 N3 2.477(4) yes
Y1 N4 2.625(3) yes
Cu1 N8 1.872(5) yes
Cu1 N6 2.029(4) yes
Cu1 N7 2.042(4) yes
Cu1 N5 2.197(3) yes
Cu2 N12 1.838(5) yes
Cu2 N11 2.009(4) yes
Cu2 N10 2.087(4) yes
Cu2 N9 2.204(4) yes
Cu3 N16 1.908(4) yes
Cu3 N14 2.027(4) yes
Cu3 N15 2.063(4) yes
Cu3 N13 2.220(3) yes
O1 C13 1.308(4) ?
O2 C36 1.292(5) ?
O3 C59 1.331(4) ?
N1 C7 1.284(5) ?
N1 C1 1.469(5) ?
N2 C30 1.259(5) ?
N2 C3 1.458(5) ?
N3 C53 1.319(6) ?
N3 C5 1.464(5) ?
N4 C2 1.459(5) ?
N4 C6 1.494(6) ?
N4 C4 1.478(5) ?
N5 C22 1.441(5) ?
N5 C15 1.489(5) ?
N5 C16 1.495(5) ?
N6 C17 1.367(5) ?
N6 C21 1.394(6) ?
N7 C23 1.361(5) ?
N7 C27 1.382(5) ?
N8 C28 1.120(7) ?
N9 C38 1.484(5) ?
N9 C45 1.479(5) ?
N9 C39 1.495(5) ?
N10 C44 1.294(6) ?
N10 C40 1.357(6) ?
N11 C46 1.330(6) ?
N11 C50 1.343(6) ?
N12 C51 1.081(7) ?
N13 C62 1.463(4) ?
N13 C61 1.475(5) ?
N13 C68 1.497(5) ?
N14 C67 1.371(6) ?
N14 C63 1.352(5) ?
N15 C69 1.334(5) ?
N15 C73 1.353(5) ?
N16 C74 1.123(5) ?
C1 C2 1.492(6) ?
C3 C4 1.483(6) ?
C5 C6 1.539(7) ?
C7 C8 1.458(5) ?
C8 C9 1.397(6) ?
C8 C13 1.406(5) ?
C9 C10 1.365(6) ?
C10 C11 1.386(6) ?
C10 C14 1.503(6) ?
C11 C12 1.365(5) ?
C12 C13 1.412(5) ?
C12 C15 1.488(5) ?
C16 C17 1.510(6) ?
C17 C18 1.382(6) ?
C18 C19 1.375(6) ?
C19 C20 1.342(7) ?
C20 C21 1.379(7) ?
C22 C23 1.535(6) ?
C23 C24 1.360(6) ?
C24 C25 1.391(6) ?
C25 C26 1.376(7) ?
C26 C27 1.338(7) ?
C28 C29B 1.509(8) ?
C28 C29A 1.583(11) ?
C30 C31 1.467(6) ?
C31 C32 1.371(6) ?
C31 C36 1.481(6) ?
C32 C33 1.421(7) ?
C33 C34 1.374(7) ?
C33 C37 1.447(7) ?
C34 C35 1.343(6) ?
C35 C36 1.427(6) ?
C35 C38 1.504(6) ?
C39 C40 1.475(7) ?
C40 C41 1.413(6) ?
C41 C42 1.394(7) ?
C42 C43 1.322(7) ?
C43 C44 1.421(7) ?
C45 C46 1.538(6) ?
C46 C47 1.353(6) ?
C47 C48 1.397(6) ?
C48 C49 1.383(8) ?
C49 C50 1.344(7) ?
C51 C52 1.464(8) ?
C53 C54 1.451(7) ?
C54 C59 1.371(6) ?
C54 C55 1.408(6) ?
C55 C56 1.369(7) ?
C56 C57 1.366(6) ?
C56 C60 1.523(6) ?
C57 C58 1.378(5) ?
C58 C59 1.410(6) ?
C58 C61 1.475(6) ?
C62 C63 1.509(6) ?
C63 C64 1.386(6) ?
C64 C65 1.348(6) ?
C65 C66 1.353(7) ?
C66 C67 1.385(7) ?
C68 C69 1.525(5) ?
C69 C70 1.357(6) ?
C70 C71 1.422(6) ?
C71 C72 1.363(7) ?
C72 C73 1.394(7) ?
C74 C75 1.462(7) ?

loop_
_platon_squeeze_void_nr
_platon_squeeze_void_average_x
_platon_squeeze_void_average_y
_platon_squeeze_void_average_z
_platon_squeeze_void_volume
_platon_squeeze_void_count_electrons
_platon_squeeze_void_content
1 -0.083 0.432 0.680 1686 515 ' '
